data_7151518
loop_
_publ_author_name
'Jonathan L. Sessler'
'Julian M. Davis'
'Vladimir Kr\'al'
'Thomas Kimbrough'
'Vincent Lynch'

_publ_section_title
;
 Water soluble sapphyrins: potential fluorescent phosphate anion
 sensors
;
_journal_issue 22
_journal_name_full 'Org. Biomol. Chem.'
_journal_page_first 4113
_journal_page_last 4123
_journal_paper_doi 10.1039/b306964h
_journal_volume 1
_journal_year 2003
_chemical_formula_sum 'C66 H91 Br2 N5 O2'
_chemical_formula_weight 1146.26
_chemical_name_systematic
;
?
;
_space_group_IT_number 2
_symmetry_cell_setting triclinic
_symmetry_space_group_name_Hall '-P 1'
_symmetry_space_group_name_H-M 'P -1'
_atom_sites_solution_hydrogens geom
_atom_sites_solution_primary direct
_atom_sites_solution_secondary difmap
_audit_creation_method SHELXL-97
_cell_angle_alpha 102.337(2)
_cell_angle_beta 98.236(1)
_cell_angle_gamma 95.617(1)
_cell_formula_units_Z 2
_cell_length_a 13.5011(4)
_cell_length_b 15.4181(4)
_cell_length_c 16.1110(5)
_cell_measurement_temperature 153(2)
_cell_volume 3213.69(16)
_computing_structure_refinement 'SHELXL-97 (Sheldrick, 1997)'
_computing_structure_solution 'SHELXS-97 (Sheldrick, 1990)'
_diffrn_ambient_temperature 153(2)
_diffrn_measured_fraction_theta_full 0.995
_diffrn_measured_fraction_theta_max 0.995
_diffrn_measurement_device_type 'Nonius Kappa CCD'
_diffrn_measurement_method \w-scans
_diffrn_radiation_monochromator graphite
_diffrn_radiation_source 'fine-focus sealed tube'
_diffrn_radiation_type MoK\a
_diffrn_radiation_wavelength 0.71073
_diffrn_reflns_av_R_equivalents 0.0486
_diffrn_reflns_av_sigmaI/netI 0.0995
_diffrn_reflns_limit_h_max 16
_diffrn_reflns_limit_h_min -16
_diffrn_reflns_limit_k_max 18
_diffrn_reflns_limit_k_min -16
_diffrn_reflns_limit_l_max 18
_diffrn_reflns_limit_l_min -19
_diffrn_reflns_number 18405
_diffrn_reflns_theta_full 25.04
_diffrn_reflns_theta_max 25.04
_diffrn_reflns_theta_min 2.94
_exptl_absorpt_coefficient_mu 1.306
_exptl_absorpt_correction_type none
_exptl_crystal_colour black
_exptl_crystal_density_diffrn 1.185
_exptl_crystal_density_method 'not measured'
_exptl_crystal_description needles
_exptl_crystal_F_000 1216
_exptl_crystal_size_max 0.28
_exptl_crystal_size_mid 0.07
_exptl_crystal_size_min 0.06
_refine_diff_density_max 0.480
_refine_diff_density_min -0.548
_refine_diff_density_rms 0.085
_refine_ls_extinction_method none
_refine_ls_goodness_of_fit_ref 1.148
_refine_ls_hydrogen_treatment mixed
_refine_ls_matrix_type full
_refine_ls_number_parameters 644
_refine_ls_number_reflns 11303
_refine_ls_number_restraints 204
_refine_ls_restrained_S_all 1.253
_refine_ls_R_factor_all 0.1128
_refine_ls_R_factor_gt 0.0650
_refine_ls_shift/su_max 0.004
_refine_ls_shift/su_mean 0.000
_refine_ls_structure_factor_coef Fsqd
_refine_ls_weighting_details 'calc w=1/[\s^2^(Fo^2^)+(0.0651P)^2^+1.1690P] where P=(Fo^2^+2Fc^2^)/3'
_refine_ls_weighting_scheme calc
_refine_ls_wR_factor_gt 0.1461
_refine_ls_wR_factor_ref 0.1579
_reflns_number_gt 7050
_reflns_number_total 11303
_reflns_threshold_expression >2sigma(I)
_cod_data_source_file b306964h.txt
_cod_data_source_block sappbr
_cod_depositor_comments
;
The following automatic conversions were performed:
'_symmetry_cell_setting' value 'Triclinic' changed to 'triclinic'
according to '/home/saulius/struct/CIF-dictionaries/cif_core.dic'
dictionary named 'cif_core.dic' version 2.4.1 from 2010-06-29.

Automatic conversion script
Id: cif_fix_enum 1527 2010-12-29 10:47:43Z saulius 
;
_cod_original_sg_symbol_H-M P-1
_cod_database_code 7151518

loop_
_symmetry_equiv_pos_as_xyz
'x, y, z'
'-x, -y, -z'

loop_
_atom_site_label
_atom_site_type_symbol
_atom_site_fract_x
_atom_site_fract_y
_atom_site_fract_z
_atom_site_U_iso_or_equiv
_atom_site_adp_type
_atom_site_occupancy
_atom_site_symmetry_multiplicity
_atom_site_calc_flag
_atom_site_refinement_flags
_atom_site_disorder_assembly
_atom_site_disorder_group
Br1 Br 0.44196(4) 0.26678(3) 0.35299(3) 0.03931(18) Uani 1 1 d . . .
Br2 Br 0.66493(4) 0.21756(3) 0.52236(3) 0.03488(18) Uani 1 1 d . . .
N1 N 0.4836(3) 0.3468(3) 0.5696(2) 0.0280(10) Uani 1 1 d . . .
H1N H 0.4968 0.3213 0.5174 0.034 Uiso 1 1 d R . .
N2 N 0.4120(3) 0.1640(3) 0.5155(2) 0.0282(10) Uani 1 1 d . . .
H2N H 0.4670 0.1803 0.4940 0.034 Uiso 1 1 d R . .
N3 N 0.5086(3) 0.0608(3) 0.3533(2) 0.0279(10) Uani 1 1 d . . .
H3N H 0.5087 0.1204 0.3692 0.034 Uiso 1 1 d R . .
N4 N 0.6733(3) 0.2232(3) 0.3146(2) 0.0290(10) Uani 1 1 d . . .
H4N H 0.6347 0.2286 0.3561 0.035 Uiso 1 1 d R . .
N5 N 0.6567(3) 0.4122(2) 0.4629(2) 0.0257(10) Uani 1 1 d . . .
H5N H 0.6308 0.3554 0.4600 0.031 Uiso 1 1 d R . .
C1 C 0.5246(4) 0.4305(3) 0.6164(3) 0.0267(12) Uani 1 1 d . . .
C2 C 0.4856(4) 0.4445(3) 0.6952(3) 0.0290(12) Uani 1 1 d . . .
C3 C 0.4227(4) 0.3681(3) 0.6946(3) 0.0346(13) Uani 1 1 d . . .
C4 C 0.4199(4) 0.3069(3) 0.6124(3) 0.0301(12) Uani 1 1 d . . .
C5 C 0.3715(4) 0.2187(3) 0.5769(3) 0.0316(13) Uani 1 1 d . . .
C6 C 0.2824(4) 0.1688(3) 0.5900(3) 0.0339(13) Uani 1 1 d . . .
C7 C 0.2748(4) 0.0832(3) 0.5387(3) 0.0335(13) Uani 1 1 d . . .
C8 C 0.3567(4) 0.0808(3) 0.4914(3) 0.0291(12) Uani 1 1 d . . .
C9 C 0.3781(4) 0.0071(3) 0.4346(3) 0.0305(12) Uani 1 1 d . . .
H9A H 0.3362 -0.0475 0.4327 0.037 Uiso 1 1 d R . .
C10 C 0.4474(4) -0.0029(3) 0.3788(3) 0.0293(12) Uani 1 1 d . . .
C11 C 0.4695(4) -0.0886(3) 0.3372(3) 0.0313(12) Uani 1 1 d . . .
H11A H 0.4385 -0.1456 0.3421 0.038 Uiso 1 1 d R . .
C12 C 0.5424(4) -0.0758(3) 0.2896(3) 0.0301(12) Uani 1 1 d . . .
H12A H 0.5732 -0.1217 0.2563 0.036 Uiso 1 1 d R . .
C13 C 0.5683(4) 0.0180(3) 0.2974(3) 0.0269(12) Uani 1 1 d . . .
C14 C 0.6389(4) 0.0548(3) 0.2539(3) 0.0314(13) Uani 1 1 d . . .
C15 C 0.6819(4) 0.1433(3) 0.2590(3) 0.0286(12) Uani 1 1 d . . .
C16 C 0.7480(5) 0.1654(4) 0.2044(3) 0.0434(15) Uani 1 1 d . . .
H16A H 0.7683 0.1233 0.1589 0.052 Uiso 1 1 d R . .
C17 C 0.7779(5) 0.2534(4) 0.2267(3) 0.0428(15) Uani 1 1 d . . .
H17A H 0.8236 0.2854 0.1996 0.051 Uiso 1 1 d R . .
C18 C 0.7315(4) 0.2937(3) 0.2960(3) 0.0309(12) Uani 1 1 d . . .
C19 C 0.7459(4) 0.3864(3) 0.3342(3) 0.0281(12) Uani 1 1 d . . .
C20 C 0.7132(4) 0.4383(3) 0.4047(3) 0.0274(12) Uani 1 1 d . . .
C21 C 0.7353(4) 0.5336(3) 0.4324(3) 0.0293(12) Uani 1 1 d . . .
H21A H 0.7707 0.5719 0.4034 0.035 Uiso 1 1 d R . .
C22 C 0.6964(4) 0.5617(3) 0.5048(3) 0.0316(13) Uani 1 1 d . . .
H22A H 0.7015 0.6222 0.5377 0.038 Uiso 1 1 d R . .
C23 C 0.6438(4) 0.4856(3) 0.5243(3) 0.0246(11) Uani 1 1 d . . .
C24 C 0.5910(4) 0.4917(3) 0.5917(3) 0.0278(12) Uani 1 1 d . . .
H24A H 0.6015 0.5503 0.6294 0.033 Uiso 1 1 d R . .
C25 C 0.5177(4) 0.5259(4) 0.7677(3) 0.0415(14) Uani 1 1 d . . .
H25A H 0.4708 0.5272 0.8074 0.050 Uiso 1 1 d R . .
H25B H 0.5153 0.5785 0.7450 0.050 Uiso 1 1 d R . .
C26 C 0.6226(6) 0.5275(5) 0.8159(5) 0.097(3) Uani 1 1 d . . .
H26A H 0.6402 0.5804 0.8617 0.145 Uiso 1 1 d R . .
H26B H 0.6248 0.4754 0.8394 0.145 Uiso 1 1 d R . .
H26C H 0.6696 0.5272 0.7765 0.145 Uiso 1 1 d R . .
C27 C 0.3742(5) 0.3497(4) 0.7694(3) 0.0502(17) Uani 1 1 d . . .
H27C H 0.3548 0.2863 0.7595 0.075 Uiso 1 1 d R . .
H27A H 0.3150 0.3790 0.7740 0.075 Uiso 1 1 d R . .
H27B H 0.4206 0.3693 0.8228 0.075 Uiso 1 1 d R . .
C28 C 0.2047(5) 0.2037(4) 0.6413(4) 0.0515(16) Uani 1 1 d . . .
H28C H 0.1383 0.1811 0.6094 0.077 Uiso 1 1 d R . .
H28A H 0.2139 0.2680 0.6539 0.077 Uiso 1 1 d R . .
H28B H 0.2127 0.1854 0.6949 0.077 Uiso 1 1 d R . .
C29 C 0.1958(4) 0.0052(4) 0.5309(3) 0.0390(14) Uani 1 1 d . . .
H29A H 0.1597 0.0176 0.5783 0.047 Uiso 1 1 d R . .
H29B H 0.2287 -0.0466 0.5348 0.047 Uiso 1 1 d R . .
C30 C 0.1205(5) -0.0162(4) 0.4475(4) 0.0592(18) Uani 1 1 d . . .
H30A H 0.0718 -0.0667 0.4457 0.089 Uiso 1 1 d R . .
H30B H 0.0864 0.0350 0.4438 0.089 Uiso 1 1 d R . .
H30C H 0.1561 -0.0298 0.3999 0.089 Uiso 1 1 d R . .
C31 C 0.6749(4) -0.0149(3) 0.1879(3) 0.0283(12) Uani 1 1 d . . .
C32 C 0.6080(4) -0.0649(3) 0.1158(3) 0.0332(13) Uani 1 1 d . . .
H32A H 0.5385 -0.0549 0.1088 0.040 Uiso 1 1 d R . .
C33 C 0.6400(5) -0.1279(4) 0.0550(3) 0.0428(15) Uani 1 1 d . A .
C34 C 0.7419(5) -0.1377(4) 0.0655(3) 0.0435(15) Uani 1 1 d . . .
H34A H 0.7658 -0.1799 0.0223 0.052 Uiso 1 1 d R . .
C35 C 0.8109(4) -0.0891(4) 0.1359(4) 0.0417(14) Uani 1 1 d . B .
C36 C 0.7749(4) -0.0285(3) 0.1976(3) 0.0364(13) Uani 1 1 d . . .
H36A H 0.8203 0.0036 0.2488 0.044 Uiso 1 1 d R . .
C37 C 0.5649(5) -0.1881(4) -0.0221(3) 0.069(2) Uani 1 1 d D . .
C41 C 0.9231(5) -0.0982(3) 0.1428(3) 0.0559(18) Uani 1 1 d D . .
C38 C 0.4552(6) -0.1637(7) -0.0230(6) 0.071(3) Uani 0.63 1 d PDU A 1
H38A H 0.4479 -0.1389 0.0354 0.106 Uiso 0.63 1 d PR A 1
H38B H 0.4424 -0.1207 -0.0571 0.106 Uiso 0.63 1 d PR A 1
H38C H 0.4079 -0.2170 -0.0460 0.106 Uiso 0.63 1 d PR A 1
C39 C 0.5556(7) -0.2849(5) -0.0082(6) 0.064(3) Uani 0.63 1 d PDU A 1
H39A H 0.5154 -0.2912 0.0353 0.096 Uiso 0.63 1 d PR A 1
H39B H 0.5257 -0.3262 -0.0615 0.096 Uiso 0.63 1 d PR A 1
H39C H 0.6226 -0.2975 0.0096 0.096 Uiso 0.63 1 d PR A 1
C40 C 0.5957(9) -0.1883(9) -0.1075(6) 0.102(5) Uani 0.63 1 d PDU A 1
H40A H 0.5618 -0.1441 -0.1298 0.153 Uiso 0.63 1 d PR A 1
H40B H 0.6674 -0.1719 -0.1002 0.153 Uiso 0.63 1 d PR A 1
H40C H 0.5767 -0.2456 -0.1470 0.153 Uiso 0.63 1 d PR A 1
C38A C 0.5170(15) -0.1198(11) -0.0659(12) 0.098(7) Uani 0.37 1 d PDU A 2
H38D H 0.4753 -0.0934 -0.0265 0.147 Uiso 0.37 1 d PR A 2
H38E H 0.5625 -0.0734 -0.0771 0.147 Uiso 0.37 1 d PR A 2
H38F H 0.4752 -0.1520 -0.1189 0.147 Uiso 0.37 1 d PR A 2
C39A C 0.4851(16) -0.2586(13) -0.0124(19) 0.178(16) Uani 0.37 1 d PDU A 2
H39D H 0.4447 -0.2338 0.0289 0.267 Uiso 0.37 1 d PR A 2
H39E H 0.4418 -0.2921 -0.0642 0.267 Uiso 0.37 1 d PR A 2
H39F H 0.5268 -0.2975 0.0111 0.267 Uiso 0.37 1 d PR A 2
C40A C 0.6316(12) -0.2343(12) -0.0863(9) 0.075(6) Uani 0.37 1 d PDU A 2
H40D H 0.6982 -0.2363 -0.0571 0.113 Uiso 0.37 1 d PR A 2
H40E H 0.6012 -0.2938 -0.1161 0.113 Uiso 0.37 1 d PR A 2
H40F H 0.6358 -0.1974 -0.1271 0.113 Uiso 0.37 1 d PR A 2
C42 C 0.9782(8) -0.0591(7) 0.2381(5) 0.062(3) Uani 0.57 1 d PDU B 3
H42A H 0.9683 -0.1018 0.2726 0.093 Uiso 0.57 1 d PR B 3
H42B H 1.0491 -0.0439 0.2392 0.093 Uiso 0.57 1 d PR B 3
H42C H 0.9498 -0.0061 0.2607 0.093 Uiso 0.57 1 d PR B 3
C43 C 0.9404(9) -0.1987(5) 0.1267(7) 0.069(4) Uani 0.57 1 d PDU B 3
H43A H 0.9095 -0.2295 0.0692 0.104 Uiso 0.57 1 d PR B 3
H43B H 1.0114 -0.2032 0.1345 0.104 Uiso 0.57 1 d PR B 3
H43C H 0.9102 -0.2254 0.1673 0.104 Uiso 0.57 1 d PR B 3
C44 C 0.9744(9) -0.0525(8) 0.0851(6) 0.071(4) Uani 0.57 1 d PDU B 3
H44A H 0.9422 -0.0775 0.0266 0.107 Uiso 0.57 1 d PR B 3
H44B H 0.9693 0.0104 0.0998 0.107 Uiso 0.57 1 d PR B 3
H44C H 1.0443 -0.0613 0.0913 0.107 Uiso 0.57 1 d PR B 3
C42A C 0.9798(14) -0.1152(10) 0.2228(7) 0.083(6) Uani 0.43 1 d PDU B 4
H42D H 0.9862 -0.1776 0.2168 0.125 Uiso 0.43 1 d PR B 4
H42E H 1.0457 -0.0809 0.2362 0.125 Uiso 0.43 1 d PR B 4
H42F H 0.9425 -0.0960 0.2683 0.125 Uiso 0.43 1 d PR B 4
C43A C 0.9658(11) -0.0041(6) 0.1312(9) 0.060(5) Uani 0.43 1 d PDU B 4
H43D H 0.9462 -0.0029 0.0719 0.090 Uiso 0.43 1 d PR B 4
H43E H 0.9388 0.0426 0.1672 0.090 Uiso 0.43 1 d PR B 4
H43F H 1.0381 0.0048 0.1457 0.090 Uiso 0.43 1 d PR B 4
C44A C 0.9445(13) -0.1641(8) 0.0624(7) 0.078(5) Uani 0.43 1 d PDU B 4
H44D H 0.8902 -0.1691 0.0154 0.117 Uiso 0.43 1 d PR B 4
H44E H 1.0072 -0.1452 0.0458 0.117 Uiso 0.43 1 d PR B 4
H44F H 0.9471 -0.2213 0.0766 0.117 Uiso 0.43 1 d PR B 4
C45 C 0.8121(4) 0.4407(3) 0.2898(3) 0.0294(12) Uani 1 1 d . . .
C46 C 0.7778(4) 0.4438(3) 0.2042(3) 0.0362(13) Uani 1 1 d . . .
H46A H 0.7131 0.4120 0.1754 0.043 Uiso 1 1 d R . .
C47 C 0.8373(4) 0.4903(4) 0.1599(3) 0.0415(15) Uani 1 1 d . . .
C48 C 0.9298(4) 0.5363(4) 0.2046(3) 0.0395(14) Uani 1 1 d . . .
H48A H 0.9717 0.5683 0.1746 0.047 Uiso 1 1 d R . .
C49 C 0.9648(4) 0.5367(3) 0.2912(3) 0.0328(13) Uani 1 1 d . . .
C50 C 0.9049(4) 0.4870(3) 0.3309(3) 0.0292(12) Uani 1 1 d . . .
H50A H 0.9290 0.4832 0.3889 0.035 Uiso 1 1 d R . .
C51 C 0.8062(5) 0.4865(5) 0.0641(4) 0.062(2) Uani 1 1 d . . .
C52 C 0.8200(6) 0.5799(5) 0.0465(4) 0.091(3) Uani 1 1 d . . .
H52A H 0.8891 0.6068 0.0644 0.136 Uiso 1 1 d R . .
H52B H 0.7997 0.5779 -0.0136 0.136 Uiso 1 1 d R . .
H52C H 0.7779 0.6148 0.0796 0.136 Uiso 1 1 d R . .
C53 C 0.8730(7) 0.4278(6) 0.0148(4) 0.103(3) Uani 1 1 d . . .
H53A H 0.9423 0.4538 0.0336 0.154 Uiso 1 1 d R . .
H53B H 0.8639 0.3698 0.0275 0.154 Uiso 1 1 d R . .
H53C H 0.8554 0.4219 -0.0462 0.154 Uiso 1 1 d R . .
C54 C 0.6949(6) 0.4462(7) 0.0318(4) 0.104(3) Uani 1 1 d . . .
H54A H 0.6864 0.3863 0.0402 0.156 Uiso 1 1 d R . .
H54B H 0.6535 0.4819 0.0650 0.156 Uiso 1 1 d R . .
H54C H 0.6753 0.4450 -0.0281 0.156 Uiso 1 1 d R . .
C55 C 1.0647(4) 0.5942(4) 0.3375(3) 0.0377(14) Uani 1 1 d . . .
C56 C 1.1530(4) 0.5671(4) 0.2903(4) 0.0563(17) Uani 1 1 d . . .
H56A H 1.1392 0.5718 0.2314 0.084 Uiso 1 1 d R . .
H56B H 1.2141 0.6053 0.3190 0.084 Uiso 1 1 d R . .
H56C H 1.1605 0.5062 0.2920 0.084 Uiso 1 1 d R . .
C57 C 1.0556(5) 0.6928(4) 0.3405(4) 0.0515(17) Uani 1 1 d . . .
H57A H 1.0388 0.7015 0.2832 0.077 Uiso 1 1 d R . .
H57B H 1.0033 0.7102 0.3727 0.077 Uiso 1 1 d R . .
H57C H 1.1185 0.7287 0.3683 0.077 Uiso 1 1 d R . .
C58 C 1.0910(4) 0.5852(4) 0.4314(4) 0.0508(17) Uani 1 1 d . . .
H58A H 1.0377 0.6026 0.4623 0.076 Uiso 1 1 d R . .
H58B H 1.0992 0.5241 0.4315 0.076 Uiso 1 1 d R . .
H58C H 1.1528 0.6232 0.4586 0.076 Uiso 1 1 d R . .

loop_
_atom_site_aniso_label
_atom_site_aniso_U_11
_atom_site_aniso_U_22
_atom_site_aniso_U_33
_atom_site_aniso_U_23
_atom_site_aniso_U_13
_atom_site_aniso_U_12
Br1 0.0503(4) 0.0324(3) 0.0350(3) 0.0094(2) 0.0044(3) 0.0046(3)
Br2 0.0361(3) 0.0294(3) 0.0391(3) 0.0126(2) 0.0037(2) -0.0024(2)
N1 0.038(3) 0.025(2) 0.023(2) 0.0064(18) 0.010(2) 0.006(2)
N2 0.031(3) 0.027(2) 0.029(2) 0.0122(19) 0.010(2) 0.001(2)
N3 0.030(3) 0.021(2) 0.032(2) 0.0058(18) 0.006(2) -0.0020(19)
N4 0.035(3) 0.025(2) 0.026(2) 0.0058(18) 0.0076(19) -0.0052(19)
N5 0.032(3) 0.016(2) 0.026(2) 0.0061(18) -0.0017(19) -0.0049(18)
C1 0.029(3) 0.024(3) 0.025(3) 0.007(2) -0.005(2) 0.007(2)
C2 0.039(3) 0.025(3) 0.024(3) 0.008(2) 0.002(2) 0.006(2)
C3 0.043(3) 0.033(3) 0.031(3) 0.013(2) 0.006(3) 0.007(3)
C4 0.033(3) 0.029(3) 0.031(3) 0.012(2) 0.006(2) 0.004(2)
C5 0.038(3) 0.030(3) 0.031(3) 0.016(2) 0.006(3) 0.006(3)
C6 0.033(3) 0.034(3) 0.042(3) 0.016(3) 0.017(3) 0.007(3)
C7 0.034(3) 0.033(3) 0.038(3) 0.015(3) 0.013(3) 0.001(3)
C8 0.026(3) 0.027(3) 0.036(3) 0.013(2) 0.006(2) -0.001(2)
C9 0.029(3) 0.028(3) 0.036(3) 0.012(2) 0.007(3) -0.003(2)
C10 0.027(3) 0.027(3) 0.032(3) 0.007(2) 0.001(2) -0.004(2)
C11 0.037(3) 0.024(3) 0.032(3) 0.010(2) 0.003(3) -0.004(2)
C12 0.042(3) 0.021(3) 0.027(3) 0.005(2) 0.005(3) 0.007(2)
C13 0.027(3) 0.027(3) 0.023(3) 0.008(2) -0.002(2) -0.003(2)
C14 0.032(3) 0.032(3) 0.026(3) 0.004(2) -0.001(2) -0.001(2)
C15 0.030(3) 0.028(3) 0.023(3) 0.003(2) 0.002(2) -0.003(2)
C16 0.062(4) 0.032(3) 0.036(3) 0.002(3) 0.024(3) -0.006(3)
C17 0.053(4) 0.036(3) 0.039(3) 0.007(3) 0.022(3) -0.010(3)
C18 0.034(3) 0.031(3) 0.026(3) 0.009(2) 0.001(2) -0.004(2)
C19 0.029(3) 0.027(3) 0.026(3) 0.009(2) -0.003(2) -0.002(2)
C20 0.027(3) 0.027(3) 0.027(3) 0.010(2) -0.003(2) 0.002(2)
C21 0.033(3) 0.021(3) 0.033(3) 0.014(2) -0.001(2) -0.005(2)
C22 0.034(3) 0.023(3) 0.033(3) 0.007(2) -0.008(3) -0.003(2)
C23 0.025(3) 0.023(3) 0.024(3) 0.006(2) -0.004(2) 0.001(2)
C24 0.029(3) 0.020(3) 0.030(3) 0.003(2) -0.002(2) 0.002(2)
C25 0.055(4) 0.036(3) 0.032(3) 0.005(3) 0.008(3) 0.007(3)
C26 0.106(7) 0.092(6) 0.058(5) -0.031(4) -0.041(5) 0.037(5)
C27 0.081(5) 0.041(4) 0.034(3) 0.012(3) 0.018(3) 0.010(3)
C28 0.057(4) 0.039(4) 0.066(4) 0.014(3) 0.031(3) 0.006(3)
C29 0.037(3) 0.037(3) 0.046(3) 0.012(3) 0.017(3) 0.001(3)
C30 0.050(4) 0.057(4) 0.066(4) 0.018(3) 0.006(3) -0.015(3)
C31 0.035(3) 0.025(3) 0.022(3) 0.004(2) 0.003(2) -0.007(2)
C32 0.039(3) 0.026(3) 0.030(3) 0.005(2) -0.001(3) 0.000(3)
C33 0.061(4) 0.033(3) 0.031(3) 0.006(3) 0.000(3) 0.002(3)
C34 0.065(5) 0.033(3) 0.033(3) 0.003(3) 0.017(3) 0.006(3)
C35 0.041(4) 0.032(3) 0.050(4) 0.007(3) 0.012(3) -0.005(3)
C36 0.038(4) 0.030(3) 0.037(3) 0.003(2) 0.007(3) -0.003(3)
C37 0.079(5) 0.070(5) 0.037(4) -0.018(3) -0.025(4) 0.028(4)
C41 0.049(4) 0.040(4) 0.070(4) -0.011(3) 0.023(4) -0.004(3)
C38 0.067(7) 0.068(6) 0.055(6) -0.011(5) -0.023(5) 0.007(6)
C39 0.051(6) 0.056(6) 0.058(6) -0.013(5) -0.016(5) -0.031(5)
C40 0.124(9) 0.137(9) 0.037(6) 0.026(6) 0.004(6) -0.024(8)
C38A 0.099(11) 0.090(11) 0.091(10) 0.016(9) -0.027(9) 0.015(9)
C39A 0.178(19) 0.182(19) 0.175(18) 0.047(11) 0.033(11) 0.006(11)
C40A 0.086(10) 0.064(9) 0.058(9) 0.003(7) -0.033(8) 0.016(8)
C42 0.035(6) 0.086(8) 0.075(7) 0.030(6) 0.015(5) 0.027(6)
C43 0.064(7) 0.068(7) 0.077(7) 0.018(6) 0.009(6) 0.015(6)
C44 0.065(7) 0.096(8) 0.064(7) 0.035(6) 0.026(6) 0.008(6)
C42A 0.090(10) 0.096(10) 0.087(10) 0.050(8) 0.028(8) 0.041(9)
C43A 0.047(8) 0.070(9) 0.068(8) 0.014(7) 0.029(7) 0.006(7)
C44A 0.070(9) 0.074(9) 0.088(9) 0.007(7) 0.027(8) 0.013(7)
C45 0.036(3) 0.023(3) 0.031(3) 0.012(2) 0.006(2) -0.002(2)
C46 0.040(3) 0.036(3) 0.029(3) 0.009(2) 0.003(3) -0.011(3)
C47 0.049(4) 0.044(3) 0.028(3) 0.016(3) -0.001(3) -0.014(3)
C48 0.038(4) 0.043(3) 0.037(3) 0.016(3) 0.006(3) -0.010(3)
C49 0.029(3) 0.028(3) 0.040(3) 0.012(2) 0.001(3) -0.001(2)
C50 0.029(3) 0.029(3) 0.030(3) 0.012(2) -0.001(2) -0.001(2)
C51 0.060(5) 0.083(5) 0.033(3) 0.019(3) -0.004(3) -0.031(4)
C52 0.093(6) 0.119(7) 0.059(4) 0.064(5) -0.025(4) -0.037(5)
C53 0.128(8) 0.127(8) 0.039(4) 0.014(5) 0.017(5) -0.046(6)
C54 0.080(6) 0.176(9) 0.042(4) 0.053(5) -0.025(4) -0.058(6)
C55 0.030(3) 0.042(3) 0.041(3) 0.021(3) -0.003(3) -0.008(3)
C56 0.032(4) 0.061(4) 0.075(4) 0.019(4) 0.011(3) -0.006(3)
C57 0.043(4) 0.041(4) 0.065(4) 0.019(3) -0.012(3) -0.005(3)
C58 0.036(4) 0.062(4) 0.049(4) 0.022(3) -0.013(3) -0.008(3)

loop_
_atom_type_symbol
_atom_type_description
_atom_type_scat_dispersion_real
_atom_type_scat_dispersion_imag
_atom_type_scat_source
C C 0.0033 0.0016 'International Tables Vol C Tables 4.2.6.8 and 6.1.1.4'
H H 0.0000 0.0000 'International Tables Vol C Tables 4.2.6.8 and 6.1.1.4'
N N 0.0061 0.0033 'International Tables Vol C Tables 4.2.6.8 and 6.1.1.4'
Br Br -0.2901 2.4595 'International Tables Vol C Tables 4.2.6.8 and 6.1.1.4'
O O 0.0106 0.0060 'International Tables Vol C Tables 4.2.6.8 and 6.1.1.4'

loop_
_geom_angle_atom_site_label_1
_geom_angle_atom_site_label_2
_geom_angle_atom_site_label_3
_geom_angle
_geom_angle_site_symmetry_1
_geom_angle_site_symmetry_3
_geom_angle_publ_flag
C4 N1 C1 110.9(4) . . ?
C4 N1 H1N 124.3 . . ?
C1 N1 H1N 124.7 . . ?
C8 N2 C5 110.2(4) . . ?
C8 N2 H2N 124.7 . . ?
C5 N2 H2N 125.1 . . ?
C10 N3 C13 109.6(4) . . ?
C10 N3 H3N 125.2 . . ?
C13 N3 H3N 125.2 . . ?
C15 N4 C18 110.2(4) . . ?
C15 N4 H4N 124.8 . . ?
C18 N4 H4N 125.0 . . ?
C23 N5 C20 110.6(4) . . ?
C23 N5 H5N 124.8 . . ?
C20 N5 H5N 124.5 . . ?
N1 C1 C24 126.9(5) . . ?
N1 C1 C2 107.0(4) . . ?
C24 C1 C2 126.1(4) . . ?
C3 C2 C1 108.1(4) . . ?
C3 C2 C25 127.6(5) . . ?
C1 C2 C25 124.1(5) . . ?
C2 C3 C4 106.8(5) . . ?
C2 C3 C27 125.9(5) . . ?
C4 C3 C27 127.1(5) . . ?
N1 C4 C5 120.4(5) . . ?
N1 C4 C3 107.1(4) . . ?
C5 C4 C3 132.3(5) . . ?
N2 C5 C4 118.9(5) . . ?
N2 C5 C6 107.5(4) . . ?
C4 C5 C6 133.6(5) . . ?
C7 C6 C5 107.3(5) . . ?
C7 C6 C28 125.3(5) . . ?
C5 C6 C28 127.1(5) . . ?
C6 C7 C8 107.7(4) . . ?
C6 C7 C29 128.0(5) . . ?
C8 C7 C29 124.3(5) . . ?
N2 C8 C9 126.5(5) . . ?
N2 C8 C7 107.2(4) . . ?
C9 C8 C7 126.2(5) . . ?
C8 C9 C10 132.4(5) . . ?
C8 C9 H9A 113.9 . . ?
C10 C9 H9A 113.7 . . ?
C9 C10 N3 130.6(5) . . ?
C9 C10 C11 122.5(4) . . ?
N3 C10 C11 106.9(4) . . ?
C12 C11 C10 108.3(4) . . ?
C12 C11 H11A 125.6 . . ?
C10 C11 H11A 126.1 . . ?
C11 C12 C13 109.3(5) . . ?
C11 C12 H12A 126.3 . . ?
C13 C12 H12A 124.4 . . ?
N3 C13 C14 129.8(4) . . ?
N3 C13 C12 105.9(4) . . ?
C14 C13 C12 124.3(5) . . ?
C13 C14 C15 133.0(5) . . ?
C13 C14 C31 113.2(4) . . ?
C15 C14 C31 113.9(4) . . ?
N4 C15 C16 106.0(4) . . ?
N4 C15 C14 130.8(5) . . ?
C16 C15 C14 123.1(5) . . ?
C17 C16 C15 108.9(5) . . ?
C17 C16 H16A 126.0 . . ?
C15 C16 H16A 125.1 . . ?
C16 C17 C18 110.0(5) . . ?
C16 C17 H17A 125.5 . . ?
C18 C17 H17A 124.5 . . ?
N4 C18 C19 130.7(5) . . ?
N4 C18 C17 104.8(4) . . ?
C19 C18 C17 124.5(5) . . ?
C20 C19 C18 133.6(5) . . ?
C20 C19 C45 113.5(4) . . ?
C18 C19 C45 112.9(4) . . ?
N5 C20 C19 129.9(4) . . ?
N5 C20 C21 105.4(4) . . ?
C19 C20 C21 124.7(5) . . ?
C22 C21 C20 109.3(4) . . ?
C22 C21 H21A 125.2 . . ?
C20 C21 H21A 125.5 . . ?
C21 C22 C23 108.3(4) . . ?
C21 C22 H22A 126.9 . . ?
C23 C22 H22A 124.8 . . ?
C24 C23 N5 130.6(4) . . ?
C24 C23 C22 123.1(4) . . ?
N5 C23 C22 106.4(4) . . ?
C23 C24 C1 133.3(5) . . ?
C23 C24 H24A 113.4 . . ?
C1 C24 H24A 113.4 . . ?
C2 C25 C26 112.8(5) . . ?
C2 C25 H25A 108.8 . . ?
C26 C25 H25A 108.9 . . ?
C2 C25 H25B 109.0 . . ?
C26 C25 H25B 109.2 . . ?
H25A C25 H25B 108.0 . . ?
C25 C26 H26A 110.2 . . ?
C25 C26 H26B 109.2 . . ?
H26A C26 H26B 109.5 . . ?
C25 C26 H26C 108.9 . . ?
H26A C26 H26C 109.5 . . ?
H26B C26 H26C 109.5 . . ?
C3 C27 H27C 108.3 . . ?
C3 C27 H27A 111.1 . . ?
H27C C27 H27A 108.6 . . ?
C3 C27 H27B 111.1 . . ?
H27C C27 H27B 108.6 . . ?
H27A C27 H27B 109.0 . . ?
C6 C28 H28C 109.9 . . ?
C6 C28 H28A 109.7 . . ?
H28C C28 H28A 109.7 . . ?
C6 C28 H28B 109.6 . . ?
H28C C28 H28B 109.7 . . ?
H28A C28 H28B 108.2 . . ?
C7 C29 C30 113.9(4) . . ?
C7 C29 H29A 108.9 . . ?
C30 C29 H29A 108.6 . . ?
C7 C29 H29B 108.6 . . ?
C30 C29 H29B 108.7 . . ?
H29A C29 H29B 107.9 . . ?
C29 C30 H30A 110.5 . . ?
C29 C30 H30B 109.0 . . ?
H30A C30 H30B 109.5 . . ?
C29 C30 H30C 108.9 . . ?
H30A C30 H30C 109.5 . . ?
H30B C30 H30C 109.5 . . ?
C36 C31 C32 119.2(5) . . ?
C36 C31 C14 120.3(4) . . ?
C32 C31 C14 120.5(5) . . ?
C33 C32 C31 121.0(5) . . ?
C33 C32 H32A 119.9 . . ?
C31 C32 H32A 119.1 . . ?
C32 C33 C34 118.1(5) . . ?
C32 C33 C37 121.4(5) . . ?
C34 C33 C37 120.5(5) . . ?
C35 C34 C33 122.6(5) . . ?
C35 C34 H34A 118.4 . . ?
C33 C34 H34A 119.0 . . ?
C34 C35 C36 117.5(5) . . ?
C34 C35 C41 121.0(5) . . ?
C36 C35 C41 121.4(5) . . ?
C31 C36 C35 121.4(5) . . ?
C31 C36 H36A 119.3 . . ?
C35 C36 H36A 119.3 . . ?
C40 C37 C39A 121.1(13) . . ?
C40 C37 C38A 67.4(8) . . ?
C39A C37 C38A 110.6(7) . . ?
C40 C37 C33 113.7(7) . . ?
C39A C37 C33 123.2(13) . . ?
C38A C37 C33 102.7(9) . . ?
C40 C37 C39 109.5(5) . . ?
C39A C37 C39 41.0(9) . . ?
C38A C37 C39 147.2(9) . . ?
C33 C37 C39 107.8(5) . . ?
C40 C37 C38 109.9(5) . . ?
C39A C37 C38 62.6(9) . . ?
C38A C37 C38 52.7(8) . . ?
C33 C37 C38 111.9(5) . . ?
C39 C37 C38 103.5(5) . . ?
C40 C37 C40A 37.5(6) . . ?
C39A C37 C40A 108.1(7) . . ?
C38A C37 C40A 104.9(6) . . ?
C33 C37 C40A 105.8(8) . . ?
C39 C37 C40A 78.2(8) . . ?
C38 C37 C40A 139.3(8) . . ?
C44 C41 C42A 121.6(10) . . ?
C44 C41 C35 113.3(7) . . ?
C42A C41 C35 120.2(9) . . ?
C44 C41 C44A 67.1(6) . . ?
C42A C41 C44A 110.4(6) . . ?
C35 C41 C44A 111.2(7) . . ?
C44 C41 C43 110.5(6) . . ?
C42A C41 C43 70.7(6) . . ?
C35 C41 C43 111.1(6) . . ?
C44A C41 C43 48.2(6) . . ?
C44 C41 C43A 36.7(6) . . ?
C42A C41 C43A 109.2(6) . . ?
C35 C41 C43A 100.4(7) . . ?
C44A C41 C43A 103.7(6) . . ?
C43 C41 C43A 143.4(8) . . ?
C44 C41 C42 108.6(6) . . ?
C42A C41 C42 32.1(6) . . ?
C35 C41 C42 110.0(6) . . ?
C44A C41 C42 136.3(8) . . ?
C43 C41 C42 102.7(5) . . ?
C43A C41 C42 82.5(6) . . ?
C37 C38 H38A 107.8 . . ?
C37 C38 H38B 111.4 . . ?
H38A C38 H38B 109.5 . . ?
C37 C38 H38C 109.2 . . ?
H38A C38 H38C 109.5 . . ?
H38B C38 H38C 109.5 . . ?
C37 C38 H38D 95.0 . . ?
H38A C38 H38D 85.6 . . ?
H38B C38 H38D 36.1 . . ?
H38C C38 H38D 144.9 . . ?
C37 C38 H39D 83.8 . . ?
H38A C38 H39D 67.1 . . ?
H38B C38 H39D 164.4 . . ?
H38C C38 H39D 60.1 . . ?
H38D C38 H39D 150.6 . . ?
C37 C39 H39A 111.5 . . ?
C37 C39 H39B 109.5 . . ?
H39A C39 H39B 109.5 . . ?
C37 C39 H39C 107.5 . . ?
H39A C39 H39C 109.5 . . ?
H39B C39 H39C 109.5 . . ?
C37 C39 H39F 122.1 . . ?
H39A C39 H39F 15.6 . . ?
H39B C39 H39F 94.4 . . ?
H39C C39 H39F 112.9 . . ?
C37 C40 H40A 106.4 . . ?
C37 C40 H40B 110.0 . . ?
H40A C40 H40B 109.5 . . ?
C37 C40 H40C 111.9 . . ?
H40A C40 H40C 109.5 . . ?
H40B C40 H40C 109.5 . . ?
C37 C40 H40F 138.0 . . ?
H40A C40 H40F 110.7 . . ?
H40B C40 H40F 38.8 . . ?
H40C C40 H40F 73.0 . . ?
C37 C38A H38B 109.0 . . ?
C37 C38A H40A 89.8 . . ?
H38B C38A H40A 135.3 . . ?
C37 C38A H38D 103.7 . . ?
H38B C38A H38D 38.0 . . ?
H40A C38A H38D 166.4 . . ?
C37 C38A H38E 116.6 . . ?
H38B C38A H38E 130.3 . . ?
H40A C38A H38E 64.9 . . ?
H38D C38A H38E 109.5 . . ?
C37 C38A H38F 107.9 . . ?
H38B C38A H38F 72.1 . . ?
H40A C38A H38F 63.5 . . ?
H38D C38A H38F 109.5 . . ?
H38E C38A H38F 109.5 . . ?
C37 C39A H38C 92.5 . . ?
C37 C39A H39A 109.1 . . ?
H38C C39A H39A 149.2 . . ?
C37 C39A H39B 92.3 . . ?
H38C C39A H39B 123.2 . . ?
H39A C39A H39B 78.9 . . ?
C37 C39A H39D 110.9 . . ?
H38C C39A H39D 66.1 . . ?
H39A C39A H39D 85.3 . . ?
H39B C39A H39D 155.2 . . ?
C37 C39A H39E 116.9 . . ?
H38C C39A H39E 63.2 . . ?
H39A C39A H39E 120.7 . . ?
H39B C39A H39E 64.4 . . ?
H39D C39A H39E 109.5 . . ?
C37 C39A H39F 100.1 . . ?
H38C C39A H39F 167.3 . . ?
H39A C39A H39F 24.2 . . ?
H39B C39A H39F 55.9 . . ?
H39D C39A H39F 109.5 . . ?
H39E C39A H39F 109.5 . . ?
C37 C40A H40B 96.9 . . ?
C37 C40A H40C 98.6 . . ?
H40B C40A H40C 89.7 . . ?
C37 C40A H40D 111.3 . . ?
H40B C40A H40D 83.9 . . ?
H40C C40A H40D 149.9 . . ?
C37 C40A H40E 111.7 . . ?
H40B C40A H40E 139.8 . . ?
H40C C40A H40E 59.5 . . ?
H40D C40A H40E 109.5 . . ?
C37 C40A H40F 105.3 . . ?
H40B C40A H40F 32.9 . . ?
H40C C40A H40F 57.2 . . ?
H40D C40A H40F 109.5 . . ?
H40E C40A H40F 109.5 . . ?
C41 C42 H42A 110.5 . . ?
C41 C42 H42B 110.0 . . ?
H42A C42 H42B 109.5 . . ?
C41 C42 H42C 107.9 . . ?
H42A C42 H42C 109.5 . . ?
H42B C42 H42C 109.5 . . ?
C41 C42 H42E 101.5 . . ?
H42A C42 H42E 84.0 . . ?
H42B C42 H42E 32.9 . . ?
H42C C42 H42E 140.0 . . ?
C41 C42 H42F 101.3 . . ?
H42A C42 H42F 22.2 . . ?
H42B C42 H42F 131.2 . . ?
H42C C42 H42F 94.6 . . ?
H42E C42 H42F 105.7 . . ?
C41 C43 H43A 109.8 . . ?
C41 C43 H43B 110.1 . . ?
H43A C43 H43B 109.5 . . ?
C41 C43 H43C 108.5 . . ?
H43A C43 H43C 109.5 . . ?
H43B C43 H43C 109.5 . . ?
C41 C43 H42D 85.5 . . ?
H43A C43 H42D 164.0 . . ?
H43B C43 H42D 67.7 . . ?
H43C C43 H42D 59.3 . . ?
C41 C43 H44F 114.4 . . ?
H43A C43 H44F 31.5 . . ?
H43B C43 H44F 79.2 . . ?
H43C C43 H44F 129.9 . . ?
H42D C43 H44F 145.9 . . ?
C41 C44 H44A 108.9 . . ?
C41 C44 H44B 109.7 . . ?
H44A C44 H44B 109.5 . . ?
C41 C44 H44C 109.9 . . ?
H44A C44 H44C 109.5 . . ?
H44B C44 H44C 109.5 . . ?
C41 C44 H43D 115.6 . . ?
H44A C44 H43D 79.6 . . ?
H44B C44 H43D 30.5 . . ?
H44C C44 H43D 127.4 . . ?
C41 C44 H43F 97.1 . . ?
H44A C44 H43F 153.9 . . ?
H44B C44 H43F 56.9 . . ?
H44C C44 H43F 62.3 . . ?
H43D C44 H43F 86.8 . . ?
C41 C44 H44E 87.2 . . ?
H44A C44 H44E 66.9 . . ?
H44B C44 H44E 162.6 . . ?
H44C C44 H44E 59.0 . . ?
H43D C44 H44E 144.4 . . ?
H43F C44 H44E 118.7 . . ?
C41 C42A H42A 128.9 . . ?
C41 C42A H42B 96.5 . . ?
H42A C42A H42B 90.5 . . ?
C41 C42A H42D 111.4 . . ?
H42A C42A H42D 100.7 . . ?
H42B C42A H42D 131.1 . . ?
C41 C42A H42E 109.8 . . ?
H42A C42A H42E 94.5 . . ?
H42B C42A H42E 21.6 . . ?
H42D C42A H42E 109.5 . . ?
C41 C42A H42F 107.1 . . ?
H42A C42A H42F 22.3 . . ?
H42B C42A H42F 98.7 . . ?
H42D C42A H42F 109.5 . . ?
H42E C42A H42F 109.5 . . ?
C41 C43A H44B 132.5 . . ?
C41 C43A H44C 80.6 . . ?
H44B C43A H44C 79.2 . . ?
C41 C43A H43D 107.8 . . ?
H44B C43A H43D 26.5 . . ?
H44C C43A H43D 81.0 . . ?
C41 C43A H43E 110.7 . . ?
H44B C43A H43E 102.5 . . ?
H44C C43A H43E 160.2 . . ?
H43D C43A H43E 109.5 . . ?
C41 C43A H43F 109.9 . . ?
H44B C43A H43F 89.0 . . ?
H44C C43A H43F 50.7 . . ?
H43D C43A H43F 109.5 . . ?
H43E C43A H43F 109.5 . . ?
C41 C44A H43A 102.8 . . ?
C41 C44A H44A 80.6 . . ?
H43A C44A H44A 152.3 . . ?
C41 C44A H44D 109.1 . . ?
H43A C44A H44D 86.6 . . ?
H44A C44A H44D 66.7 . . ?
C41 C44A H44E 112.1 . . ?
H43A C44A H44E 132.9 . . ?
H44A C44A H44E 66.9 . . ?
H44D C44A H44E 109.5 . . ?
C41 C44A H44F 107.2 . . ?
H43A C44A H44F 27.0 . . ?
H44A C44A H44F 172.2 . . ?
H44D C44A H44F 109.5 . . ?
H44E C44A H44F 109.5 . . ?
C50 C45 C46 119.0(5) . . ?
C50 C45 C19 122.1(4) . . ?
C46 C45 C19 119.0(4) . . ?
C47 C46 C45 121.0(5) . . ?
C47 C46 H46A 119.6 . . ?
C45 C46 H46A 119.4 . . ?
C48 C47 C46 117.6(5) . . ?
C48 C47 C51 120.5(5) . . ?
C46 C47 C51 121.7(5) . . ?
C47 C48 C49 122.7(5) . . ?
C47 C48 H48A 118.4 . . ?
C49 C48 H48A 118.9 . . ?
C50 C49 C48 117.3(5) . . ?
C50 C49 C55 123.3(4) . . ?
C48 C49 C55 119.3(5) . . ?
C49 C50 C45 122.4(5) . . ?
C49 C50 H50A 118.9 . . ?
C45 C50 H50A 118.7 . . ?
C53 C51 C52 109.4(6) . . ?
C53 C51 C47 107.8(6) . . ?
C52 C51 C47 110.9(5) . . ?
C53 C51 C54 109.1(6) . . ?
C52 C51 C54 108.1(6) . . ?
C47 C51 C54 111.5(5) . . ?
C51 C52 H52A 110.7 . . ?
C51 C52 H52B 111.1 . . ?
H52A C52 H52B 109.5 . . ?
C51 C52 H52C 106.6 . . ?
H52A C52 H52C 109.5 . . ?
H52B C52 H52C 109.5 . . ?
C51 C53 H53A 109.2 . . ?
C51 C53 H53B 107.9 . . ?
H53A C53 H53B 109.5 . . ?
C51 C53 H53C 111.2 . . ?
H53A C53 H53C 109.5 . . ?
H53B C53 H53C 109.5 . . ?
C51 C54 H54A 108.5 . . ?
C51 C54 H54B 108.6 . . ?
H54A C54 H54B 109.5 . . ?
C51 C54 H54C 111.3 . . ?
H54A C54 H54C 109.5 . . ?
H54B C54 H54C 109.5 . . ?
C57 C55 C49 109.5(4) . . ?
C57 C55 C58 107.3(5) . . ?
C49 C55 C58 111.8(4) . . ?
C57 C55 C56 109.0(5) . . ?
C49 C55 C56 111.0(5) . . ?
C58 C55 C56 108.2(5) . . ?
C55 C56 H56A 110.6 . . ?
C55 C56 H56B 109.6 . . ?
H56A C56 H56B 109.5 . . ?
C55 C56 H56C 108.2 . . ?
H56A C56 H56C 109.5 . . ?
H56B C56 H56C 109.5 . . ?
C55 C57 H57A 110.2 . . ?
C55 C57 H57B 108.7 . . ?
H57A C57 H57B 109.5 . . ?
C55 C57 H57C 109.5 . . ?
H57A C57 H57C 109.5 . . ?
H57B C57 H57C 109.5 . . ?
C55 C58 H58A 109.8 . . ?
C55 C58 H58B 109.3 . . ?
H58A C58 H58B 109.5 . . ?
C55 C58 H58C 109.3 . . ?
H58A C58 H58C 109.5 . . ?
H58B C58 H58C 109.5 . . ?

loop_
_geom_bond_atom_site_label_1
_geom_bond_atom_site_label_2
_geom_bond_distance
_geom_bond_site_symmetry_2
_geom_bond_publ_flag
N1 C4 1.357(6) . ?
N1 C1 1.365(6) . ?
N1 H1N 0.8999 . ?
N2 C8 1.367(6) . ?
N2 C5 1.370(6) . ?
N2 H2N 0.9003 . ?
N3 C10 1.388(6) . ?
N3 C13 1.397(6) . ?
N3 H3N 0.9000 . ?
N4 C15 1.385(6) . ?
N4 C18 1.389(6) . ?
N4 H4N 0.9001 . ?
N5 C23 1.377(6) . ?
N5 C20 1.389(6) . ?
N5 H5N 0.9001 . ?
C1 C24 1.396(7) . ?
C1 C2 1.427(7) . ?
C2 C3 1.381(7) . ?
C2 C25 1.499(7) . ?
C3 C4 1.446(7) . ?
C3 C27 1.516(7) . ?
C4 C5 1.411(7) . ?
C5 C6 1.428(7) . ?
C6 C7 1.386(7) . ?
C6 C28 1.498(8) . ?
C7 C8 1.429(7) . ?
C7 C29 1.498(7) . ?
C8 C9 1.382(7) . ?
C9 C10 1.385(7) . ?
C9 H9A 0.9599 . ?
C10 C11 1.428(7) . ?
C11 C12 1.355(7) . ?
C11 H11A 0.9600 . ?
C12 C13 1.429(7) . ?
C12 H12A 0.9601 . ?
C13 C14 1.405(7) . ?
C14 C15 1.411(7) . ?
C14 C31 1.512(7) . ?
C15 C16 1.408(7) . ?
C16 C17 1.333(7) . ?
C16 H16A 0.9598 . ?
C17 C18 1.417(7) . ?
C17 H17A 0.9601 . ?
C18 C19 1.412(7) . ?
C19 C20 1.395(7) . ?
C19 C45 1.518(7) . ?
C20 C21 1.430(7) . ?
C21 C22 1.351(7) . ?
C21 H21A 0.9598 . ?
C22 C23 1.428(7) . ?
C22 H22A 0.9600 . ?
C23 C24 1.374(7) . ?
C24 H24A 0.9601 . ?
C25 C26 1.509(9) . ?
C25 H25A 0.9600 . ?
C25 H25B 0.9603 . ?
C26 H26A 0.9601 . ?
C26 H26B 0.9599 . ?
C26 H26C 0.9600 . ?
C27 H27C 0.9600 . ?
C27 H27A 0.9599 . ?
C27 H27B 0.9601 . ?
C28 H28C 0.9600 . ?
C28 H28A 0.9600 . ?
C28 H28B 0.9600 . ?
C29 C30 1.517(8) . ?
C29 H29A 0.9599 . ?
C29 H29B 0.9603 . ?
C30 H30A 0.9600 . ?
C30 H30B 0.9601 . ?
C30 H30C 0.9599 . ?
C31 C36 1.378(7) . ?
C31 C32 1.393(6) . ?
C32 C33 1.373(7) . ?
C32 H32A 0.9601 . ?
C33 C34 1.390(8) . ?
C33 C37 1.548(8) . ?
C34 C35 1.383(8) . ?
C34 H34A 0.9600 . ?
C35 C36 1.389(8) . ?
C35 C41 1.526(8) . ?
C36 H36A 0.9600 . ?
C37 C40 1.492(7) . ?
C37 C39A 1.503(8) . ?
C37 C38A 1.532(8) . ?
C37 C39 1.552(7) . ?
C37 C38 1.562(7) . ?
C37 C40A 1.570(8) . ?
C41 C44 1.486(7) . ?
C41 C42A 1.488(8) . ?
C41 C44A 1.548(8) . ?
C41 C43 1.562(7) . ?
C41 C43A 1.567(8) . ?
C41 C42 1.570(7) . ?
C38 H38A 0.9600 . ?
C38 H38B 0.9600 . ?
C38 H38C 0.9601 . ?
C38 H38D 1.1055 . ?
C38 H39D 1.5100 . ?
C39 H39A 0.9601 . ?
C39 H39B 0.9601 . ?
C39 H39C 0.9601 . ?
C39 H39F 0.5747 . ?
C40 H40A 0.9599 . ?
C40 H40B 0.9600 . ?
C40 H40C 0.9599 . ?
C40 H40F 0.6759 . ?
C38A H38B 1.0364 . ?
C38A H40A 1.2742 . ?
C38A H38D 0.9600 . ?
C38A H38E 0.9600 . ?
C38A H38F 0.9600 . ?
C39A H38C 1.3817 . ?
C39A H39A 1.0599 . ?
C39A H39B 1.3773 . ?
C39A H39D 0.9600 . ?
C39A H39E 0.9599 . ?
C39A H39F 0.9600 . ?
C40A H40B 1.1142 . ?
C40A H40C 1.1093 . ?
C40A H40D 0.9599 . ?
C40A H40E 0.9600 . ?
C40A H40F 0.9602 . ?
C42 H42A 0.9600 . ?
C42 H42B 0.9600 . ?
C42 H42C 0.9600 . ?
C42 H42E 1.0051 . ?
C42 H42F 0.9609 . ?
C43 H43A 0.9599 . ?
C43 H43B 0.9599 . ?
C43 H43C 0.9599 . ?
C43 H42D 1.4475 . ?
C43 H44F 0.8298 . ?
C44 H44A 0.9600 . ?
C44 H44B 0.9601 . ?
C44 H44C 0.9599 . ?
C44 H43D 0.9390 . ?
C44 H43F 1.3093 . ?
C44 H44E 1.5667 . ?
C42A H42A 0.8266 . ?
C42A H42B 1.3245 . ?
C42A H42D 0.9600 . ?
C42A H42E 0.9600 . ?
C42A H42F 0.9600 . ?
C43A H44B 0.6020 . ?
C43A H44C 1.5652 . ?
C43A H43D 0.9600 . ?
C43A H43E 0.9600 . ?
C43A H43F 0.9600 . ?
C44A H43A 1.1047 . ?
C44A H44A 1.5652 . ?
C44A H44D 0.9600 . ?
C44A H44E 0.9601 . ?
C44A H44F 0.9600 . ?
C45 C50 1.380(7) . ?
C45 C46 1.402(7) . ?
C46 C47 1.393(7) . ?
C46 H46A 0.9601 . ?
C47 C48 1.389(7) . ?
C47 C51 1.527(7) . ?
C48 C49 1.407(7) . ?
C48 H48A 0.9601 . ?
C49 C50 1.373(7) . ?
C49 C55 1.534(7) . ?
C50 H50A 0.9600 . ?
C51 C53 1.525(11) . ?
C51 C52 1.525(9) . ?
C51 C54 1.539(9) . ?
C52 H52A 0.9601 . ?
C52 H52B 0.9601 . ?
C52 H52C 0.9600 . ?
C53 H53A 0.9599 . ?
C53 H53B 0.9600 . ?
C53 H53C 0.9601 . ?
C54 H54A 0.9601 . ?
C54 H54B 0.9600 . ?
C54 H54C 0.9599 . ?
C55 C57 1.529(7) . ?
C55 C58 1.541(7) . ?
C55 C56 1.548(8) . ?
C56 H56A 0.9599 . ?
C56 H56B 0.9600 . ?
C56 H56C 0.9600 . ?
C57 H57A 0.9599 . ?
C57 H57B 0.9600 . ?
C57 H57C 0.9601 . ?
C58 H58A 0.9601 . ?
C58 H58B 0.9601 . ?
C58 H58C 0.9600 . ?
